data_7003727
loop_
_publ_author_name
'Yao, Wei'
'Mu, Ying'
'Gao, Aihong'
'Gao, Wei'
'Ye, Ling'

_publ_section_title
;
 Bimetallic anilido-aldimine Al or Zn complexes for efficient
 ring-opening polymerization of \e-caprolactone
;
_journal_issue 24
_journal_name_full 'Dalton Transactions'
_journal_page_first 3199
_journal_page_last 3206
_journal_paper_doi 10.1039/b719017d
_journal_year 2008
_chemical_formula_moiety 'C36 H42 N4 Zn2'
_chemical_formula_sum 'C36 H42 N4 Zn2'
_chemical_formula_weight 661.48
_chemical_melting_point ?
_chemical_name_systematic
;
?
;
_space_group_IT_number 14
_symmetry_cell_setting monoclinic
_symmetry_space_group_name_Hall '-P 2ybc'
_symmetry_space_group_name_H-M 'P 1 21/c 1'
_atom_sites_solution_hydrogens geom
_atom_sites_solution_primary direct
_atom_sites_solution_secondary difmap
_audit_creation_method SHELXL-97
_cell_angle_alpha 90.00
_cell_angle_beta 95.93(3)
_cell_angle_gamma 90.00
_cell_formula_units_Z 4
_cell_length_a 11.059(2)
_cell_length_b 15.168(3)
_cell_length_c 19.787(4)
_cell_measurement_temperature 293(2)
_cell_volume 3301.4(11)
_computing_cell_refinement Process-auto
_computing_data_collection Process-auto
_computing_data_reduction Process-auto
_computing_molecular_graphics SHELXP-97
_computing_publication_material SHELXTL
_computing_structure_refinement 'SHELXL-97 (Sheldrick, 1997)'
_computing_structure_solution 'SHELXS-97 (Sheldrick, 1990)'
_diffrn_ambient_temperature 293(2)
_diffrn_measured_fraction_theta_full 0.986
_diffrn_measured_fraction_theta_max 0.986
_diffrn_measurement_device_type 'Rigaku RAXIS-RAPID'
_diffrn_measurement_method omega-scan
_diffrn_radiation_monochromator graphite
_diffrn_radiation_source 'fine-focus sealed tube'
_diffrn_radiation_type MoK\a
_diffrn_radiation_wavelength 0.71073
_diffrn_reflns_av_R_equivalents 0.0695
_diffrn_reflns_av_sigmaI/netI 0.0626
_diffrn_reflns_limit_h_max 14
_diffrn_reflns_limit_h_min -14
_diffrn_reflns_limit_k_max 17
_diffrn_reflns_limit_k_min -19
_diffrn_reflns_limit_l_max 25
_diffrn_reflns_limit_l_min -25
_diffrn_reflns_number 31010
_diffrn_reflns_theta_full 27.46
_diffrn_reflns_theta_max 27.46
_diffrn_reflns_theta_min 3.21
_diffrn_standards_decay_% 0
_diffrn_standards_interval_count 0
_diffrn_standards_interval_time 0
_diffrn_standards_number 0
_exptl_absorpt_coefficient_mu 1.483
_exptl_absorpt_correction_T_max 0.8659
_exptl_absorpt_correction_T_min 0.8659
_exptl_absorpt_correction_type multi-scan
_exptl_crystal_colour yellow
_exptl_crystal_density_diffrn 1.331
_exptl_crystal_density_method 'not measured'
_exptl_crystal_description block
_exptl_crystal_F_000 1384
_exptl_crystal_size_max 0.10
_exptl_crystal_size_mid 0.10
_exptl_crystal_size_min 0.10
_refine_diff_density_max 0.404
_refine_diff_density_min -0.324
_refine_diff_density_rms 0.055
_refine_ls_extinction_method SHELXL
_refine_ls_goodness_of_fit_ref 1.000
_refine_ls_hydrogen_treatment constr
_refine_ls_matrix_type full
_refine_ls_number_parameters 379
_refine_ls_number_reflns 7465
_refine_ls_number_restraints 0
_refine_ls_restrained_S_all 1.000
_refine_ls_R_factor_all 0.1089
_refine_ls_R_factor_gt 0.0471
_refine_ls_shift/su_max 0.002
_refine_ls_shift/su_mean 0.000
_refine_ls_structure_factor_coef Fsqd
_refine_ls_weighting_details 'calc w=1/[\s^2^(Fo^2^)+(0.0436P)^2^+0.8758P] where P=(Fo^2^+2Fc^2^)/3'
_refine_ls_weighting_scheme calc
_refine_ls_wR_factor_gt 0.0927
_refine_ls_wR_factor_ref 0.1113
_reflns_number_gt 4139
_reflns_number_total 7465
_reflns_threshold_expression >2sigma(I)
_cod_data_source_file b719017d.txt
_cod_data_source_block gg_3
_cod_depositor_comments
;
The following automatic conversions were performed:
'_symmetry_cell_setting' value 'Monoclinic' changed to 'monoclinic'
according to '/home/saulius/struct/CIF-dictionaries/cif_core.dic'
dictionary named 'cif_core.dic' version 2.4.1 from 2010-06-29.

Automatic conversion script
Id: cif_fix_enum 1527 2010-12-29 10:47:43Z saulius 

The following automatic conversions were performed:

'_chemical_melting_point' value 'not measured' was changed to '?' -
the value is undefined or not given.

Automatic conversion script
Id: cif_fix_values 1646 2011-03-28 12:23:43Z adriana 
;
_cod_original_cell_volume 3301.2(11)
_cod_original_sg_symbol_H-M P2(1)/c
_cod_database_code 7003727

loop_
_symmetry_equiv_pos_as_xyz
'x, y, z'
'-x, y+1/2, -z+1/2'
'-x, -y, -z'
'x, -y-1/2, z-1/2'

loop_
_atom_site_label
_atom_site_type_symbol
_atom_site_fract_x
_atom_site_fract_y
_atom_site_fract_z
_atom_site_U_iso_or_equiv
_atom_site_adp_type
_atom_site_occupancy
_atom_site_symmetry_multiplicity
_atom_site_calc_flag
_atom_site_refinement_flags
_atom_site_disorder_assembly
_atom_site_disorder_group
C1 C 0.7760(3) 0.8875(2) 0.14234(17) 0.0491(8) Uani 1 1 d . . .
C2 C 0.7967(3) 0.8711(2) 0.07501(19) 0.0592(9) Uani 1 1 d . . .
C3 C 0.9100(3) 0.8918(3) 0.0554(2) 0.0686(11) Uani 1 1 d . . .
H3 H 0.9251 0.8820 0.0106 0.082 Uiso 1 1 calc R . .
C4 C 1.0000(3) 0.9261(3) 0.0998(2) 0.0701(11) Uani 1 1 d . . .
H4 H 1.0757 0.9387 0.0856 0.084 Uiso 1 1 calc R . .
C5 C 0.9784(3) 0.9420(2) 0.1658(2) 0.0624(10) Uani 1 1 d . . .
H5 H 1.0397 0.9660 0.1960 0.075 Uiso 1 1 calc R . .
C6 C 0.8665(3) 0.9227(2) 0.18822(18) 0.0533(8) Uani 1 1 d . . .
C7 C 0.8458(3) 0.9410(3) 0.2606(2) 0.0844(13) Uani 1 1 d . . .
H7A H 0.7707 0.9724 0.2618 0.127 Uiso 1 1 calc R . .
H7B H 0.9115 0.9761 0.2817 0.127 Uiso 1 1 calc R . .
H7C H 0.8420 0.8864 0.2848 0.127 Uiso 1 1 calc R . .
C8 C 0.6994(4) 0.8334(3) 0.0258(2) 0.0891(13) Uani 1 1 d . . .
H8A H 0.6329 0.8743 0.0191 0.134 Uiso 1 1 calc R . .
H8B H 0.6714 0.7789 0.0432 0.134 Uiso 1 1 calc R . .
H8C H 0.7312 0.8228 -0.0169 0.134 Uiso 1 1 calc R . .
C9 C 0.5671(3) 0.9181(2) 0.15621(17) 0.0509(8) Uani 1 1 d . . .
C10 C 0.5798(3) 1.0037(2) 0.13035(19) 0.0606(9) Uani 1 1 d . . .
H10 H 0.6552 1.0211 0.1183 0.073 Uiso 1 1 calc R . .
C11 C 0.4856(3) 1.0619(3) 0.1223(2) 0.0675(10) Uani 1 1 d . . .
H11 H 0.4982 1.1176 0.1046 0.081 Uiso 1 1 calc R . .
C12 C 0.3711(3) 1.0399(3) 0.1401(2) 0.0705(11) Uani 1 1 d . . .
H12 H 0.3076 1.0803 0.1356 0.085 Uiso 1 1 calc R . .
C13 C 0.3551(3) 0.9582(3) 0.16406(19) 0.0661(11) Uani 1 1 d . . .
H13 H 0.2785 0.9433 0.1759 0.079 Uiso 1 1 calc R . .
C14 C 0.4482(3) 0.8933(2) 0.17242(17) 0.0518(8) Uani 1 1 d . . .
C15 C 0.4116(3) 0.8073(3) 0.19082(17) 0.0561(9) Uani 1 1 d . . .
H15 H 0.3293 0.8008 0.1955 0.067 Uiso 1 1 calc R . .
C16 C 0.4118(3) 0.6552(2) 0.21470(18) 0.0599(9) Uani 1 1 d . . .
H16A H 0.3253 0.6636 0.2026 0.072 Uiso 1 1 calc R . .
H16B H 0.4244 0.6414 0.2628 0.072 Uiso 1 1 calc R . .
C17 C 0.4551(3) 0.5787(2) 0.17442(17) 0.0554(9) Uani 1 1 d . . .
H17A H 0.5394 0.5662 0.1899 0.066 Uiso 1 1 calc R . .
H17B H 0.4076 0.5267 0.1825 0.066 Uiso 1 1 calc R . .
C18 C 0.5409(3) 0.5910(2) 0.07097(17) 0.0481(8) Uani 1 1 d . . .
H18 H 0.6097 0.5708 0.0974 0.058 Uiso 1 1 calc R . .
C19 C 0.5569(3) 0.6104(2) 0.00198(16) 0.0454(7) Uani 1 1 d . . .
C20 C 0.6739(3) 0.5946(2) -0.01738(19) 0.0571(9) Uani 1 1 d . . .
H20 H 0.7310 0.5677 0.0138 0.069 Uiso 1 1 calc R . .
C21 C 0.7078(3) 0.6168(3) -0.0792(2) 0.0695(11) Uani 1 1 d . . .
H21 H 0.7851 0.6037 -0.0909 0.083 Uiso 1 1 calc R . .
C22 C 0.6237(3) 0.6591(3) -0.1238(2) 0.0704(11) Uani 1 1 d . . .
H22 H 0.6463 0.6767 -0.1657 0.084 Uiso 1 1 calc R . .
C23 C 0.5085(3) 0.6764(2) -0.10904(17) 0.0584(9) Uani 1 1 d . . .
H23 H 0.4549 0.7055 -0.1409 0.070 Uiso 1 1 calc R . .
C24 C 0.4685(3) 0.6508(2) -0.04597(16) 0.0469(8) Uani 1 1 d . . .
C25 C 0.2727(3) 0.7174(2) -0.07664(18) 0.0536(9) Uani 1 1 d . . .
C26 C 0.2108(3) 0.6796(3) -0.1346(2) 0.0646(10) Uani 1 1 d . . .
C27 C 0.1297(4) 0.7309(3) -0.1752(2) 0.0834(13) Uani 1 1 d . . .
H27 H 0.0904 0.7073 -0.2149 0.100 Uiso 1 1 calc R . .
C28 C 0.1063(4) 0.8167(3) -0.1577(3) 0.0890(14) Uani 1 1 d . . .
H28 H 0.0506 0.8505 -0.1850 0.107 Uiso 1 1 calc R . .
C29 C 0.1659(3) 0.8517(3) -0.0998(2) 0.0742(12) Uani 1 1 d . . .
H29 H 0.1494 0.9095 -0.0880 0.089 Uiso 1 1 calc R . .
C30 C 0.2491(3) 0.8040(2) -0.05876(19) 0.0584(9) Uani 1 1 d . . .
C31 C 0.3119(4) 0.8444(3) 0.0052(2) 0.0757(11) Uani 1 1 d . . .
H31A H 0.2808 0.8184 0.0441 0.114 Uiso 1 1 calc R . .
H31B H 0.2972 0.9068 0.0049 0.114 Uiso 1 1 calc R . .
H31C H 0.3978 0.8337 0.0071 0.114 Uiso 1 1 calc R . .
C32 C 0.2292(4) 0.5844(3) -0.1519(2) 0.0896(13) Uani 1 1 d . . .
H32A H 0.1971 0.5477 -0.1185 0.134 Uiso 1 1 calc R . .
H32B H 0.3144 0.5729 -0.1523 0.134 Uiso 1 1 calc R . .
H32C H 0.1877 0.5719 -0.1959 0.134 Uiso 1 1 calc R . .
C33 C 0.7861(3) 0.6589(3) 0.2280(2) 0.0725(11) Uani 1 1 d . . .
H33A H 0.8210 0.6740 0.2735 0.087 Uiso 1 1 calc R . .
H33B H 0.7512 0.6004 0.2299 0.087 Uiso 1 1 calc R . .
C34 C 0.8850(4) 0.6565(3) 0.1825(2) 0.0936(15) Uani 1 1 d . . .
H34A H 0.8511 0.6439 0.1369 0.140 Uiso 1 1 calc R . .
H34B H 0.9425 0.6115 0.1977 0.140 Uiso 1 1 calc R . .
H34C H 0.9253 0.7127 0.1836 0.140 Uiso 1 1 calc R . .
C35 C 0.1213(4) 0.6309(4) 0.0757(3) 0.116(2) Uani 1 1 d . . .
H35A H 0.1062 0.5759 0.0984 0.139 Uiso 1 1 calc R . .
H35B H 0.1144 0.6782 0.1081 0.139 Uiso 1 1 calc R . .
C36 C 0.0266(4) 0.6427(6) 0.0189(4) 0.177(3) Uani 1 1 d . . .
H36A H 0.0414 0.6963 -0.0047 0.266 Uiso 1 1 calc R . .
H36B H -0.0514 0.6459 0.0360 0.266 Uiso 1 1 calc R . .
H36C H 0.0279 0.5937 -0.0117 0.266 Uiso 1 1 calc R . .
N1 N 0.6620(2) 0.86046(17) 0.16511(14) 0.0504(7) Uani 1 1 d . . .
N2 N 0.4764(2) 0.73738(19) 0.20182(13) 0.0498(7) Uani 1 1 d . . .
N3 N 0.4439(2) 0.59755(17) 0.10183(13) 0.0475(6) Uani 1 1 d . . .
N4 N 0.3534(2) 0.66548(18) -0.03121(14) 0.0527(7) Uani 1 1 d . . .
Zn1 Zn 0.65630(3) 0.74228(3) 0.20018(2) 0.05647(14) Uani 1 1 d . . .
Zn2 Zn 0.28630(3) 0.62915(3) 0.05096(2) 0.06538(15) Uani 1 1 d . . .

loop_
_atom_site_aniso_label
_atom_site_aniso_U_11
_atom_site_aniso_U_22
_atom_site_aniso_U_33
_atom_site_aniso_U_23
_atom_site_aniso_U_13
_atom_site_aniso_U_12
C1 0.0432(16) 0.051(2) 0.053(2) -0.0019(16) 0.0038(16) 0.0025(14)
C2 0.061(2) 0.060(2) 0.056(2) -0.0013(18) 0.0011(18) 0.0017(17)
C3 0.073(2) 0.076(3) 0.060(3) 0.002(2) 0.023(2) 0.004(2)
C4 0.0477(19) 0.081(3) 0.085(3) 0.012(2) 0.019(2) 0.0062(18)
C5 0.0389(17) 0.074(3) 0.074(3) 0.005(2) 0.0011(18) -0.0026(16)
C6 0.0417(16) 0.060(2) 0.058(2) 0.0004(18) 0.0032(16) 0.0046(15)
C7 0.065(2) 0.128(4) 0.060(3) -0.025(3) 0.006(2) -0.020(2)
C8 0.099(3) 0.107(4) 0.058(3) -0.012(2) -0.003(2) -0.021(3)
C9 0.0448(17) 0.060(2) 0.046(2) -0.0122(17) -0.0038(15) 0.0041(15)
C10 0.0572(19) 0.057(2) 0.066(2) -0.006(2) -0.0002(18) 0.0032(17)
C11 0.076(2) 0.059(2) 0.065(3) -0.007(2) -0.003(2) 0.0121(19)
C12 0.068(2) 0.074(3) 0.067(3) -0.011(2) -0.002(2) 0.028(2)
C13 0.0480(19) 0.093(3) 0.057(2) -0.015(2) 0.0044(17) 0.0142(19)
C14 0.0423(16) 0.065(2) 0.047(2) -0.0122(17) -0.0009(15) 0.0058(15)
C15 0.0385(16) 0.084(3) 0.046(2) -0.0050(19) 0.0066(15) 0.0022(17)
C16 0.0532(19) 0.081(3) 0.046(2) 0.0052(19) 0.0092(17) -0.0113(18)
C17 0.0548(19) 0.059(2) 0.052(2) 0.0121(18) 0.0040(17) -0.0104(16)
C18 0.0423(16) 0.049(2) 0.051(2) 0.0021(16) -0.0076(15) 0.0018(14)
C19 0.0417(15) 0.050(2) 0.0428(19) -0.0026(15) -0.0034(14) 0.0021(14)
C20 0.0444(17) 0.069(2) 0.057(2) -0.0018(18) 0.0020(16) 0.0074(16)
C21 0.053(2) 0.097(3) 0.060(2) 0.002(2) 0.0123(19) 0.009(2)
C22 0.072(2) 0.091(3) 0.052(2) 0.008(2) 0.020(2) 0.008(2)
C23 0.062(2) 0.069(3) 0.043(2) 0.0059(18) 0.0019(17) 0.0095(17)
C24 0.0457(17) 0.051(2) 0.0437(19) -0.0032(15) 0.0017(15) 0.0023(14)
C25 0.0467(17) 0.060(2) 0.053(2) 0.0036(18) -0.0022(16) 0.0054(15)
C26 0.068(2) 0.061(3) 0.060(2) -0.001(2) -0.0162(19) 0.0071(18)
C27 0.083(3) 0.075(3) 0.082(3) 0.004(2) -0.038(2) 0.002(2)
C28 0.077(3) 0.072(3) 0.109(4) 0.015(3) -0.036(3) 0.014(2)
C29 0.063(2) 0.056(3) 0.100(4) 0.000(2) -0.007(2) 0.0059(18)
C30 0.0486(18) 0.063(2) 0.063(2) -0.001(2) 0.0009(17) 0.0015(16)
C31 0.082(3) 0.078(3) 0.066(3) -0.015(2) 0.001(2) 0.003(2)
C32 0.111(3) 0.073(3) 0.076(3) -0.012(2) -0.030(3) 0.013(2)
C33 0.0503(19) 0.085(3) 0.083(3) 0.015(2) 0.012(2) 0.0071(18)
C34 0.069(3) 0.111(4) 0.103(4) 0.010(3) 0.021(3) 0.022(2)
C35 0.052(2) 0.206(6) 0.092(4) 0.024(4) 0.022(3) 0.018(3)
C36 0.045(3) 0.329(11) 0.156(6) 0.027(6) 0.004(3) -0.004(4)
N1 0.0400(13) 0.0536(17) 0.0570(18) -0.0033(14) 0.0019(12) 0.0017(12)
N2 0.0428(14) 0.067(2) 0.0403(15) -0.0014(14) 0.0071(12) -0.0036(13)
N3 0.0453(14) 0.0545(17) 0.0415(16) 0.0018(13) -0.0005(12) -0.0041(12)
N4 0.0433(14) 0.0667(19) 0.0462(17) 0.0024(14) -0.0045(13) 0.0073(13)
Zn1 0.0427(2) 0.0624(3) 0.0647(3) 0.0021(2) 0.00710(18) 0.00278(18)
Zn2 0.0412(2) 0.0993(4) 0.0553(3) 0.0092(2) 0.00313(18) 0.0051(2)

loop_
_atom_type_symbol
_atom_type_description
_atom_type_scat_dispersion_real
_atom_type_scat_dispersion_imag
_atom_type_scat_source
C C 0.0033 0.0016 'International Tables Vol C Tables 4.2.6.8 and 6.1.1.4'
H H 0.0000 0.0000 'International Tables Vol C Tables 4.2.6.8 and 6.1.1.4'
N N 0.0061 0.0033 'International Tables Vol C Tables 4.2.6.8 and 6.1.1.4'
Zn Zn 0.2839 1.4301 'International Tables Vol C Tables 4.2.6.8 and 6.1.1.4'

loop_
_geom_angle_atom_site_label_1
_geom_angle_atom_site_label_2
_geom_angle_atom_site_label_3
_geom_angle
_geom_angle_site_symmetry_1
_geom_angle_site_symmetry_3
_geom_angle_publ_flag
C6 C1 C2 120.9(3) . . ?
C6 C1 N1 120.0(3) . . ?
C2 C1 N1 118.9(3) . . ?
C3 C2 C1 118.0(3) . . ?
C3 C2 C8 121.1(4) . . ?
C1 C2 C8 120.9(3) . . ?
C4 C3 C2 121.8(4) . . ?
C4 C3 H3 119.1 . . ?
C2 C3 H3 119.1 . . ?
C3 C4 C5 119.6(3) . . ?
C3 C4 H4 120.2 . . ?
C5 C4 H4 120.2 . . ?
C4 C5 C6 121.0(4) . . ?
C4 C5 H5 119.5 . . ?
C6 C5 H5 119.5 . . ?
C1 C6 C5 118.6(3) . . ?
C1 C6 C7 121.7(3) . . ?
C5 C6 C7 119.7(3) . . ?
C6 C7 H7A 109.5 . . ?
C6 C7 H7B 109.5 . . ?
H7A C7 H7B 109.5 . . ?
C6 C7 H7C 109.5 . . ?
H7A C7 H7C 109.5 . . ?
H7B C7 H7C 109.5 . . ?
C2 C8 H8A 109.5 . . ?
C2 C8 H8B 109.5 . . ?
H8A C8 H8B 109.5 . . ?
C2 C8 H8C 109.5 . . ?
H8A C8 H8C 109.5 . . ?
H8B C8 H8C 109.5 . . ?
N1 C9 C10 122.3(3) . . ?
N1 C9 C14 120.9(3) . . ?
C10 C9 C14 116.8(3) . . ?
C11 C10 C9 122.5(3) . . ?
C11 C10 H10 118.8 . . ?
C9 C10 H10 118.8 . . ?
C10 C11 C12 121.3(4) . . ?
C10 C11 H11 119.4 . . ?
C12 C11 H11 119.4 . . ?
C13 C12 C11 117.9(3) . . ?
C13 C12 H12 121.1 . . ?
C11 C12 H12 121.1 . . ?
C12 C13 C14 124.0(3) . . ?
C12 C13 H13 118.0 . . ?
C14 C13 H13 118.0 . . ?
C13 C14 C15 116.3(3) . . ?
C13 C14 C9 117.5(3) . . ?
C15 C14 C9 126.0(3) . . ?
N2 C15 C14 129.1(3) . . ?
N2 C15 H15 115.4 . . ?
C14 C15 H15 115.4 . . ?
N2 C16 C17 111.8(2) . . ?
N2 C16 H16A 109.2 . . ?
C17 C16 H16A 109.2 . . ?
N2 C16 H16B 109.2 . . ?
C17 C16 H16B 109.2 . . ?
H16A C16 H16B 107.9 . . ?
N3 C17 C16 111.7(3) . . ?
N3 C17 H17A 109.3 . . ?
C16 C17 H17A 109.3 . . ?
N3 C17 H17B 109.3 . . ?
C16 C17 H17B 109.3 . . ?
H17A C17 H17B 107.9 . . ?
N3 C18 C19 128.9(3) . . ?
N3 C18 H18 115.5 . . ?
C19 C18 H18 115.5 . . ?
C20 C19 C18 115.7(3) . . ?
C20 C19 C24 118.5(3) . . ?
C18 C19 C24 125.5(3) . . ?
C21 C20 C19 123.3(3) . . ?
C21 C20 H20 118.3 . . ?
C19 C20 H20 118.3 . . ?
C20 C21 C22 117.6(3) . . ?
C20 C21 H21 121.2 . . ?
C22 C21 H21 121.2 . . ?
C23 C22 C21 122.6(3) . . ?
C23 C22 H22 118.7 . . ?
C21 C22 H22 118.7 . . ?
C22 C23 C24 121.2(3) . . ?
C22 C23 H23 119.4 . . ?
C24 C23 H23 119.4 . . ?
N4 C24 C23 122.0(3) . . ?
N4 C24 C19 121.4(3) . . ?
C23 C24 C19 116.6(3) . . ?
C30 C25 C26 120.5(3) . . ?
C30 C25 N4 118.6(3) . . ?
C26 C25 N4 120.7(3) . . ?
C27 C26 C25 118.7(4) . . ?
C27 C26 C32 120.3(4) . . ?
C25 C26 C32 121.0(3) . . ?
C28 C27 C26 120.9(4) . . ?
C28 C27 H27 119.6 . . ?
C26 C27 H27 119.6 . . ?
C29 C28 C27 119.3(4) . . ?
C29 C28 H28 120.3 . . ?
C27 C28 H28 120.3 . . ?
C28 C29 C30 121.8(4) . . ?
C28 C29 H29 119.1 . . ?
C30 C29 H29 119.1 . . ?
C29 C30 C25 118.7(4) . . ?
C29 C30 C31 120.4(4) . . ?
C25 C30 C31 120.9(3) . . ?
C30 C31 H31A 109.5 . . ?
C30 C31 H31B 109.5 . . ?
H31A C31 H31B 109.5 . . ?
C30 C31 H31C 109.5 . . ?
H31A C31 H31C 109.5 . . ?
H31B C31 H31C 109.5 . . ?
C26 C32 H32A 109.5 . . ?
C26 C32 H32B 109.5 . . ?
H32A C32 H32B 109.5 . . ?
C26 C32 H32C 109.5 . . ?
H32A C32 H32C 109.5 . . ?
H32B C32 H32C 109.5 . . ?
C34 C33 Zn1 114.3(3) . . ?
C34 C33 H33A 108.7 . . ?
Zn1 C33 H33A 108.7 . . ?
C34 C33 H33B 108.7 . . ?
Zn1 C33 H33B 108.7 . . ?
H33A C33 H33B 107.6 . . ?
C33 C34 H34A 109.5 . . ?
C33 C34 H34B 109.5 . . ?
H34A C34 H34B 109.5 . . ?
C33 C34 H34C 109.5 . . ?
H34A C34 H34C 109.5 . . ?
H34B C34 H34C 109.5 . . ?
C36 C35 Zn2 115.2(4) . . ?
C36 C35 H35A 108.5 . . ?
Zn2 C35 H35A 108.5 . . ?
C36 C35 H35B 108.5 . . ?
Zn2 C35 H35B 108.5 . . ?
H35A C35 H35B 107.5 . . ?
C35 C36 H36A 109.5 . . ?
C35 C36 H36B 109.5 . . ?
H36A C36 H36B 109.5 . . ?
C35 C36 H36C 109.5 . . ?
H36A C36 H36C 109.5 . . ?
H36B C36 H36C 109.5 . . ?
C9 N1 C1 117.7(3) . . ?
C9 N1 Zn1 126.1(2) . . ?
C1 N1 Zn1 116.09(19) . . ?
C15 N2 C16 117.1(3) . . ?
C15 N2 Zn1 120.4(2) . . ?
C16 N2 Zn1 122.5(2) . . ?
C18 N3 C17 117.4(3) . . ?
C18 N3 Zn2 120.6(2) . . ?
C17 N3 Zn2 122.0(2) . . ?
C24 N4 C25 119.5(3) . . ?
C24 N4 Zn2 125.8(2) . . ?
C25 N4 Zn2 114.53(19) . . ?
N1 Zn1 C33 130.92(13) . . ?
N1 Zn1 N2 96.35(11) . . ?
C33 Zn1 N2 132.68(14) . . ?
N4 Zn2 C35 131.36(17) . . ?
N4 Zn2 N3 95.89(10) . . ?
C35 Zn2 N3 132.65(17) . . ?

loop_
_geom_bond_atom_site_label_1
_geom_bond_atom_site_label_2
_geom_bond_distance
_geom_bond_site_symmetry_2
_geom_bond_publ_flag
C1 C6 1.387(5) . ?
C1 C2 1.397(5) . ?
C1 N1 1.441(4) . ?
C2 C3 1.386(5) . ?
C2 C8 1.489(5) . ?
C3 C4 1.361(5) . ?
C3 H3 0.9300 . ?
C4 C5 1.373(5) . ?
C4 H4 0.9300 . ?
C5 C6 1.388(4) . ?
C5 H5 0.9300 . ?
C6 C7 1.500(5) . ?
C7 H7A 0.9600 . ?
C7 H7B 0.9600 . ?
C7 H7C 0.9600 . ?
C8 H8A 0.9600 . ?
C8 H8B 0.9600 . ?
C8 H8C 0.9600 . ?
C9 N1 1.363(4) . ?
C9 C10 1.408(5) . ?
C9 C14 1.436(4) . ?
C10 C11 1.362(5) . ?
C10 H10 0.9300 . ?
C11 C12 1.390(5) . ?
C11 H11 0.9300 . ?
C12 C13 1.344(5) . ?
C12 H12 0.9300 . ?
C13 C14 1.421(5) . ?
C13 H13 0.9300 . ?
C14 C15 1.424(5) . ?
C15 N2 1.285(4) . ?
C15 H15 0.9300 . ?
C16 N2 1.472(4) . ?
C16 C17 1.513(5) . ?
C16 H16A 0.9700 . ?
C16 H16B 0.9700 . ?
C17 N3 1.457(4) . ?
C17 H17A 0.9700 . ?
C17 H17B 0.9700 . ?
C18 N3 1.292(4) . ?
C18 C19 1.425(4) . ?
C18 H18 0.9300 . ?
C19 C20 1.408(4) . ?
C19 C24 1.428(4) . ?
C20 C21 1.358(5) . ?
C20 H20 0.9300 . ?
C21 C22 1.374(5) . ?
C21 H21 0.9300 . ?
C22 C23 1.362(5) . ?
C22 H22 0.9300 . ?
C23 C24 1.420(4) . ?
C23 H23 0.9300 . ?
C24 N4 1.354(4) . ?
C25 C30 1.393(5) . ?
C25 C26 1.396(5) . ?
C25 N4 1.435(4) . ?
C26 C27 1.380(5) . ?
C26 C32 1.503(5) . ?
C27 C28 1.378(6) . ?
C27 H27 0.9300 . ?
C28 C29 1.369(6) . ?
C28 H28 0.9300 . ?
C29 C30 1.369(5) . ?
C29 H29 0.9300 . ?
C30 C31 1.509(5) . ?
C31 H31A 0.9600 . ?
C31 H31B 0.9600 . ?
C31 H31C 0.9600 . ?
C32 H32A 0.9600 . ?
C32 H32B 0.9600 . ?
C32 H32C 0.9600 . ?
C33 C34 1.487(5) . ?
C33 Zn1 1.949(4) . ?
C33 H33A 0.9700 . ?
C33 H33B 0.9700 . ?
C34 H34A 0.9600 . ?
C34 H34B 0.9600 . ?
C34 H34C 0.9600 . ?
C35 C36 1.465(7) . ?
C35 Zn2 1.938(4) . ?
C35 H35A 0.9700 . ?
C35 H35B 0.9700 . ?
C36 H36A 0.9600 . ?
C36 H36B 0.9600 . ?
C36 H36C 0.9600 . ?
N1 Zn1 1.926(3) . ?
N2 Zn1 1.995(2) . ?
N3 Zn2 1.979(3) . ?
N4 Zn2 1.935(3) . ?
